data_6000505
loop_
_publ_author_name
'Walton, R. I.'
'Millange, F.'
'O'hare, D.'
'Paulet, C.'
'Loiseau, T.'
'Ferey, G.'

_publ_section_title
;
 Synthesis, structures, and reactivity of two compounds containing the
 tancoite-like [Ga(HPO4)(2)F](2-)(infinity) chain
;
_journal_name_full 'Chemistry of Materials'
_journal_page_first 1977
_journal_page_last 1984
_journal_paper_doi 10.1021/cm000195+
_journal_volume 12
_journal_year 2000
_chemical_formula_sum 'C3 H14 F Ga N2 O8 P2'
_space_group_name_H-M_alt 'P b c m'
_cell_angle_alpha 90.000
_cell_angle_beta 90.000
_cell_angle_gamma 90.000
_cell_length_a 8.6420
_cell_length_b 19.3460
_cell_length_c 7.1140
_cell_volume 1189.38
_cod_database_code 6000505

loop_
_atom_site_label
_atom_site_fract_x
_atom_site_fract_y
_atom_site_fract_z
? ? ? ?
